data_2215499
loop_
_publ_author_name
'Xiao, Zhu-Ping'
'Li, Huan-Qiu'
'Shi, Lei'
'Fang, Rui-Qin'
'Zhu, Hai-Liang'

_publ_section_title
;
 Benzene-1,2,3-triyl tris(benzenesulfonate)
;
_journal_coeditor_code HB2522
_journal_issue 10
_journal_name_full 'Acta Crystallographica Section E'
_journal_page_first o4130
_journal_page_last o4130
_journal_paper_doi 10.1107/S1600536807043887
_journal_volume 63
_journal_year 2007
_chemical_formula_iupac 'C24 H18 O9 S3'
_chemical_formula_moiety 'C24 H18 O9 S3'
_chemical_formula_sum 'C24 H18 O9 S3'
_chemical_formula_weight 546.57
_chemical_name_systematic
;
Benzene-1,2,3-triyl tris(benzenesulfonate)
;
_space_group_IT_number 4
_symmetry_cell_setting monoclinic
_symmetry_space_group_name_Hall 'P 2yb'
_symmetry_space_group_name_H-M 'P 1 21 1'
_atom_sites_solution_hydrogens geom
_atom_sites_solution_primary direct
_atom_sites_solution_secondary difmap
_audit_creation_method SHELXL-97
_cell_angle_alpha 90.00
_cell_angle_beta 103.42(3)
_cell_angle_gamma 90.00
_cell_formula_units_Z 4
_cell_length_a 8.8100(18)
_cell_length_b 31.318(6)
_cell_length_c 9.0460(18)
_cell_measurement_reflns_used 3107
_cell_measurement_temperature 298(2)
_cell_measurement_theta_max 25.38
_cell_measurement_theta_min 1.05
_cell_volume 2427.7(9)
_computing_cell_refinement 'SAINT (Bruker, 1998)'
_computing_data_collection 'SMART (Bruker, 1998)'
_computing_data_reduction 'SAINT (Bruker, 1998)'
_computing_molecular_graphics 'SHELXTL (Sheldrick, 1997b)'
_computing_publication_material 'SHELXL97 (Sheldrick, 1997a)'
_computing_structure_refinement 'SHELXL97 (Sheldrick, 1997a)'
_computing_structure_solution 'SHELXS97 (Sheldrick, 1997a)'
_diffrn_ambient_temperature 293(2)
_diffrn_measured_fraction_theta_full 0.995
_diffrn_measured_fraction_theta_max 0.995
_diffrn_measurement_device_type 'Bruker SMART CCD'
_diffrn_measurement_method \w
_diffrn_radiation_monochromator graphite
_diffrn_radiation_source 'fine-focus sealed tube'
_diffrn_radiation_type MoK\a
_diffrn_radiation_wavelength 0.71073
_diffrn_reflns_av_R_equivalents 0.0000
_diffrn_reflns_av_sigmaI/netI 0.0355
_diffrn_reflns_limit_h_max 10
_diffrn_reflns_limit_h_min 0
_diffrn_reflns_limit_k_max 38
_diffrn_reflns_limit_k_min 0
_diffrn_reflns_limit_l_max 10
_diffrn_reflns_limit_l_min -11
_diffrn_reflns_number 5130
_diffrn_reflns_theta_full 25.97
_diffrn_reflns_theta_max 25.97
_diffrn_reflns_theta_min 1.30
_diffrn_standards_decay_% 0
_diffrn_standards_interval_count 0
_diffrn_standards_interval_time 0
_diffrn_standards_number 0
_exptl_absorpt_coefficient_mu 0.358
_exptl_absorpt_correction_T_max 0.965
_exptl_absorpt_correction_T_min 0.932
_exptl_absorpt_correction_type multi-scan
_exptl_absorpt_process_details '(SADABS; Bruker, 1998)'
_exptl_crystal_colour colorless
_exptl_crystal_density_diffrn 1.495
_exptl_crystal_density_method 'not measured'
_exptl_crystal_description block
_exptl_crystal_F_000 1128
_exptl_crystal_size_max 0.20
_exptl_crystal_size_mid 0.20
_exptl_crystal_size_min 0.10
_refine_diff_density_max 0.266
_refine_diff_density_min -0.314
_refine_ls_abs_structure_details 'Flack (1983), 156 Friedel pairs PLEASE CHECK'
_refine_ls_abs_structure_Flack 0.03(9)
_refine_ls_extinction_coef 0.0144(10)
_refine_ls_extinction_expression Fc^*^=kFc[1+0.001xFc^2^\l^3^/sin(2\q)]^-1/4^
_refine_ls_extinction_method SHELXL97
_refine_ls_goodness_of_fit_ref 1.093
_refine_ls_hydrogen_treatment constr
_refine_ls_matrix_type full
_refine_ls_number_parameters 650
_refine_ls_number_reflns 4818
_refine_ls_number_restraints 49
_refine_ls_restrained_S_all 1.090
_refine_ls_R_factor_all 0.0645
_refine_ls_R_factor_gt 0.0442
_refine_ls_shift/su_max 0.001
_refine_ls_shift/su_mean 0.000
_refine_ls_structure_factor_coef Fsqd
_refine_ls_weighting_details 'calc w=1/[\s^2^(Fo^2^)+(0.0550P)^2^+0.9611P] where P=(Fo^2^+2Fc^2^)/3'
_refine_ls_weighting_scheme calc
_refine_ls_wR_factor_gt 0.1010
_refine_ls_wR_factor_ref 0.1158
_reflns_number_gt 4186
_reflns_number_total 4818
_reflns_threshold_expression I>2\s(I)
_cod_data_source_file hb2522.cif
_cod_data_source_block I
_cod_original_cell_volume 2427.7(8)
_cod_original_sg_symbol_H-M 'P 21'
_cod_database_code 2215499
_cod_database_fobs_code 2215499

loop_
_symmetry_equiv_pos_as_xyz
'x, y, z'
'-x, y+1/2, -z'

loop_
_atom_site_type_symbol
_atom_site_label
_atom_site_fract_x
_atom_site_fract_y
_atom_site_fract_z
_atom_site_U_iso_or_equiv
_atom_site_adp_type
_atom_site_calc_flag
_atom_site_refinement_flags
_atom_site_occupancy
C C1 0.2796(6) 0.97922(17) 0.2689(5) 0.0422(12) Uani d D 1
C C2 0.2820(6) 0.96221(15) 0.4106(5) 0.0385(11) Uani d D 1
C C3 0.3284(6) 0.92003(15) 0.4384(6) 0.0448(13) Uani d D 1
C C4 0.3652(7) 0.89531(19) 0.3245(6) 0.0551(15) Uani d D 1
H H4 0.3934 0.8668 0.3425 0.066 Uiso calc R 1
C C5 0.3597(7) 0.91333(18) 0.1844(7) 0.0596(17) Uani d D 1
H H5 0.3837 0.8966 0.1078 0.071 Uiso calc R 1
C C6 0.3194(7) 0.95566(18) 0.1552(6) 0.0520(15) Uani d D 1
H H6 0.3190 0.9679 0.0614 0.062 Uiso calc R 1
C C7 -0.0574(6) 1.01925(16) 0.2240(5) 0.0417(12) Uani d D 1
C C8 -0.1282(7) 0.98069(17) 0.1752(7) 0.0526(14) Uani d D 1
H H8 -0.0960 0.9645 0.1018 0.063 Uiso calc R 1
C C9 -0.2484(7) 0.9668(2) 0.2385(7) 0.0659(18) Uani d D 1
H H9 -0.3000 0.9414 0.2061 0.079 Uiso calc R 1
C C10 -0.2910(7) 0.99098(19) 0.3503(7) 0.0622(17) Uani d D 1
H H10 -0.3714 0.9814 0.3928 0.075 Uiso calc R 1
C C11 -0.2177(7) 1.02858(18) 0.3997(7) 0.0552(15) Uani d D 1
H H11 -0.2477 1.0443 0.4755 0.066 Uiso calc R 1
C C12 -0.0995(7) 1.04306(18) 0.3368(6) 0.0503(14) Uani d D 1
H H12 -0.0486 1.0685 0.3698 0.060 Uiso calc R 1
C C13 0.2727(6) 1.06292(16) 0.6258(5) 0.0407(12) Uani d D 1
C C14 0.3127(7) 1.09210(17) 0.5274(6) 0.0545(15) Uani d D 1
H H14 0.3866 1.0853 0.4725 0.065 Uiso calc R 1
C C15 0.2418(8) 1.1314(2) 0.5116(8) 0.071(2) Uani d D 1
H H15 0.2662 1.1513 0.4442 0.085 Uiso calc R 1
C C16 0.1347(8) 1.1415(2) 0.5950(8) 0.075(2) Uani d D 1
H H16 0.0866 1.1681 0.5830 0.090 Uiso calc R 1
C C17 0.0978(8) 1.1126(2) 0.6963(8) 0.073(2) Uani d D 1
H H17 0.0268 1.1199 0.7537 0.087 Uiso calc R 1
C C18 0.1669(7) 1.07247(19) 0.7122(7) 0.0570(16) Uani d D 1
H H18 0.1425 1.0525 0.7794 0.068 Uiso calc R 1
C C19 0.0667(6) 0.89227(17) 0.6358(6) 0.0472(13) Uani d D 1
C C20 -0.0661(6) 0.87831(19) 0.5364(6) 0.0549(15) Uani d D 1
H H20 -0.0605 0.8579 0.4630 0.066 Uiso calc R 1
C C21 -0.2082(7) 0.8950(2) 0.5470(7) 0.0640(17) Uani d D 1
H H21 -0.2993 0.8858 0.4805 0.077 Uiso calc R 1
C C22 -0.2157(7) 0.9251(2) 0.6550(7) 0.0685(18) Uani d D 1
H H22 -0.3123 0.9354 0.6638 0.082 Uiso calc R 1
C C23 -0.0816(7) 0.9401(2) 0.7508(7) 0.071(2) Uani d D 1
H H23 -0.0873 0.9616 0.8205 0.086 Uiso calc R 1
C C24 0.0621(7) 0.9233(2) 0.7432(6) 0.0602(16) Uani d D 1
H H24 0.1533 0.9327 0.8089 0.072 Uiso calc R 1
C C25 0.5994(6) 0.78725(16) 0.8572(5) 0.0424(12) Uani d D 1
C C26 0.6433(7) 0.80927(17) 0.7415(6) 0.0497(14) Uani d D 1
H H26 0.6763 0.8375 0.7560 0.060 Uiso calc R 1
C C27 0.6383(7) 0.78947(18) 0.6055(6) 0.0533(15) Uani d D 1
H H27 0.6686 0.8046 0.5286 0.064 Uiso calc R 1
C C28 0.5894(7) 0.74777(17) 0.5793(6) 0.0472(13) Uani d D 1
H H28 0.5875 0.7345 0.4869 0.057 Uiso calc R 1
C C29 0.5435(6) 0.72642(16) 0.6951(5) 0.0389(12) Uani d D 1
C C30 0.5464(6) 0.74534(15) 0.8330(5) 0.0362(11) Uani d D 1
C C31 0.8991(7) 0.81517(17) 1.1087(6) 0.0511(14) Uani d D 1
C C32 1.0030(8) 0.8323(2) 1.0310(8) 0.0696(18) Uani d D 1
H H32 0.9751 0.8555 0.9663 0.084 Uiso calc R 1
C C33 1.1493(8) 0.8140(3) 1.0519(9) 0.085(2) Uani d D 1
H H33 1.2216 0.8255 1.0027 0.103 Uiso calc R 1
C C34 1.1887(9) 0.7792(3) 1.1443(9) 0.087(3) Uani d D 1
H H34 1.2870 0.7669 1.1565 0.105 Uiso calc R 1
C C35 1.0833(8) 0.7623(2) 1.2192(8) 0.080(2) Uani d D 1
H H35 1.1108 0.7387 1.2821 0.097 Uiso calc R 1
C C36 0.9367(7) 0.78023(19) 1.2015(6) 0.0598(16) Uani d D 1
H H36 0.8650 0.7688 1.2515 0.072 Uiso calc R 1
C C37 0.5128(6) 0.64777(17) 1.0595(5) 0.0424(12) Uani d D 1
C C38 0.4054(7) 0.6402(2) 1.1453(7) 0.0577(16) Uani d D 1
H H38 0.3804 0.6612 1.2081 0.069 Uiso calc R 1
C C39 0.3361(9) 0.6005(2) 1.1356(9) 0.080(2) Uani d D 1
H H39 0.2631 0.5947 1.1924 0.096 Uiso calc R 1
C C40 0.3735(9) 0.5695(2) 1.0432(8) 0.081(2) Uani d D 1
H H40 0.3255 0.5429 1.0375 0.097 Uiso calc R 1
C C41 0.4815(9) 0.57759(19) 0.9592(8) 0.074(2) Uani d D 1
H H41 0.5069 0.5564 0.8969 0.089 Uiso calc R 1
C C42 0.5524(7) 0.61703(17) 0.9669(6) 0.0571(16) Uani d D 1
H H42 0.6258 0.6227 0.9104 0.069 Uiso calc R 1
C C43 0.1978(6) 0.69221(15) 0.6702(5) 0.0392(11) Uani d D 1
C C44 0.1502(6) 0.73390(16) 0.6414(6) 0.0482(13) Uani d D 1
H H44 0.1897 0.7506 0.5739 0.058 Uiso calc R 1
C C45 0.0423(7) 0.7503(2) 0.7150(7) 0.0596(16) Uani d D 1
H H45 0.0077 0.7783 0.6961 0.071 Uiso calc R 1
C C46 -0.0145(7) 0.7257(2) 0.8163(7) 0.0609(17) Uani d D 1
H H46 -0.0872 0.7370 0.8654 0.073 Uiso calc R 1
C C47 0.0362(7) 0.6843(2) 0.8447(7) 0.0588(17) Uani d D 1
H H47 -0.0023 0.6678 0.9133 0.071 Uiso calc R 1
C C48 0.1438(7) 0.66705(18) 0.7724(6) 0.0503(14) Uani d D 1
H H48 0.1790 0.6392 0.7920 0.060 Uiso calc R 1
O O1 0.2479(4) 1.02320(13) 0.2506(4) 0.0483(9) Uani d . 1
O O2 0.2327(4) 0.98597(12) 0.5207(4) 0.0435(9) Uani d . 1
O O3 0.3502(4) 0.90585(13) 0.5867(5) 0.0547(10) Uani d . 1
O O4 0.0722(5) 1.01792(17) -0.0039(4) 0.0673(12) Uani d . 1
O O5 0.0994(6) 1.08351(14) 0.1485(5) 0.0725(13) Uani d . 1
O O6 0.5017(4) 1.01282(15) 0.5966(5) 0.0614(11) Uani d . 1
O O7 0.3547(6) 0.99499(14) 0.7890(4) 0.0620(12) Uani d . 1
O O8 0.2226(6) 0.83640(15) 0.5216(7) 0.0859(15) Uani d . 1
O O9 0.3271(6) 0.8596(2) 0.7862(6) 0.0958(18) Uani d . 1
O O10 0.5940(5) 0.80347(13) 0.9991(4) 0.0520(10) Uani d . 1
O O11 0.4877(4) 0.72384(12) 0.9426(4) 0.0421(9) Uani d . 1
O O12 0.4998(4) 0.68309(11) 0.6794(4) 0.0431(9) Uani d . 1
O O13 0.7046(7) 0.87597(15) 0.9997(6) 0.0813(15) Uani d . 1
O O14 0.6722(6) 0.84018(17) 1.2305(5) 0.0794(14) Uani d . 1
O O15 0.7514(4) 0.69461(15) 1.0324(5) 0.0612(11) Uani d . 1
O O16 0.5972(6) 0.71699(14) 1.2122(4) 0.0652(12) Uani d . 1
O O17 0.3138(5) 0.69195(14) 0.4327(4) 0.0594(11) Uani d . 1
O O18 0.3320(5) 0.62519(13) 0.5816(5) 0.0641(12) Uani d . 1
S S1 0.08707(18) 1.03851(5) 0.13811(16) 0.0502(4) Uani d . 1
S S2 0.35987(15) 1.01226(4) 0.64649(15) 0.0430(3) Uani d . 1
S S3 0.2467(2) 0.86798(5) 0.6353(2) 0.0632(4) Uani d . 1
S S4 0.71384(19) 0.83831(5) 1.08904(18) 0.0579(4) Uani d . 1
S S5 0.60580(15) 0.69738(5) 1.07431(13) 0.0425(3) Uani d . 1
S S6 0.33129(17) 0.67047(4) 0.57365(15) 0.0453(3) Uani d . 1

loop_
_atom_site_aniso_label
_atom_site_aniso_U_11
_atom_site_aniso_U_22
_atom_site_aniso_U_33
_atom_site_aniso_U_12
_atom_site_aniso_U_13
_atom_site_aniso_U_23
C1 0.029(3) 0.047(3) 0.051(3) -0.006(2) 0.012(2) -0.004(3)
C2 0.027(2) 0.042(3) 0.048(3) -0.006(2) 0.013(2) -0.008(2)
C3 0.032(3) 0.048(3) 0.053(3) -0.004(2) 0.008(2) -0.004(2)
C4 0.044(3) 0.052(4) 0.069(4) 0.003(3) 0.012(3) -0.010(3)
C5 0.049(3) 0.065(4) 0.067(4) 0.002(3) 0.018(3) -0.025(3)
C6 0.042(3) 0.072(4) 0.045(3) -0.001(3) 0.014(2) -0.007(3)
C7 0.036(3) 0.045(3) 0.044(3) -0.001(2) 0.011(2) 0.008(2)
C8 0.057(4) 0.045(3) 0.062(3) -0.003(3) 0.025(3) -0.010(3)
C9 0.059(4) 0.056(4) 0.091(5) -0.010(3) 0.034(4) -0.005(4)
C10 0.046(4) 0.064(4) 0.085(4) -0.003(3) 0.033(3) 0.009(4)
C11 0.053(4) 0.058(4) 0.059(3) 0.012(3) 0.023(3) 0.005(3)
C12 0.052(3) 0.043(3) 0.056(3) 0.000(3) 0.012(3) -0.003(3)
C13 0.036(3) 0.045(3) 0.040(3) -0.006(2) 0.008(2) -0.006(2)
C14 0.056(4) 0.048(4) 0.061(4) -0.014(3) 0.018(3) -0.001(3)
C15 0.073(5) 0.054(4) 0.078(5) -0.015(4) 0.001(4) 0.009(3)
C16 0.067(5) 0.055(4) 0.085(5) 0.006(4) -0.017(4) -0.010(4)
C17 0.061(4) 0.084(6) 0.073(5) 0.021(4) 0.015(4) -0.020(4)
C18 0.061(4) 0.063(4) 0.052(3) 0.009(3) 0.023(3) 0.000(3)
C19 0.041(3) 0.048(3) 0.050(3) -0.003(3) 0.005(2) 0.007(3)
C20 0.063(4) 0.045(3) 0.052(3) -0.004(3) 0.004(3) -0.003(3)
C21 0.049(4) 0.058(4) 0.077(4) -0.004(3) 0.000(3) 0.000(3)
C22 0.051(4) 0.076(5) 0.079(4) 0.003(4) 0.018(3) 0.010(4)
C23 0.090(5) 0.073(5) 0.059(4) 0.003(4) 0.033(4) -0.012(3)
C24 0.056(4) 0.071(4) 0.050(3) -0.011(3) 0.006(3) -0.007(3)
C25 0.034(3) 0.054(3) 0.038(3) 0.007(3) 0.004(2) -0.006(2)
C26 0.054(3) 0.034(3) 0.060(3) -0.002(3) 0.011(3) 0.003(3)
C27 0.054(4) 0.064(4) 0.045(3) 0.001(3) 0.018(3) 0.017(3)
C28 0.050(3) 0.053(3) 0.039(3) -0.001(3) 0.012(2) -0.001(2)
C29 0.038(3) 0.039(3) 0.041(3) 0.003(2) 0.012(2) -0.002(2)
C30 0.030(3) 0.042(3) 0.036(2) 0.010(2) 0.007(2) 0.008(2)
C31 0.049(3) 0.049(3) 0.052(3) 0.000(3) 0.005(3) -0.012(3)
C32 0.077(5) 0.060(4) 0.075(4) -0.018(4) 0.024(4) -0.008(3)
C33 0.063(5) 0.099(7) 0.101(6) -0.022(5) 0.035(4) -0.032(5)
C34 0.053(4) 0.106(7) 0.096(6) 0.002(5) 0.002(4) -0.031(5)
C35 0.083(5) 0.078(5) 0.068(4) 0.022(4) -0.007(4) -0.003(4)
C36 0.060(4) 0.064(4) 0.054(3) 0.001(3) 0.009(3) 0.004(3)
C37 0.043(3) 0.047(3) 0.036(3) 0.002(3) 0.007(2) 0.004(2)
C38 0.054(4) 0.066(4) 0.058(3) -0.006(3) 0.022(3) 0.007(3)
C39 0.061(4) 0.088(6) 0.087(5) -0.020(4) 0.011(4) 0.019(5)
C40 0.078(5) 0.047(4) 0.096(6) -0.016(4) -0.025(4) 0.016(4)
C41 0.089(6) 0.044(4) 0.074(5) 0.011(4) -0.013(4) -0.009(3)
C42 0.060(4) 0.060(4) 0.050(3) 0.016(3) 0.008(3) -0.002(3)
C43 0.037(3) 0.041(3) 0.039(3) -0.002(2) 0.007(2) -0.007(2)
C44 0.048(3) 0.046(3) 0.054(3) 0.001(3) 0.018(3) -0.002(3)
C45 0.054(4) 0.053(4) 0.075(4) 0.010(3) 0.022(3) -0.005(3)
C46 0.044(3) 0.073(5) 0.072(4) -0.002(3) 0.027(3) -0.016(3)
C47 0.051(4) 0.068(4) 0.063(4) -0.016(3) 0.025(3) 0.000(3)
C48 0.055(4) 0.048(3) 0.048(3) -0.004(3) 0.013(3) 0.001(3)
O1 0.040(2) 0.056(3) 0.050(2) -0.0063(18) 0.0115(17) -0.0004(18)
O2 0.0354(19) 0.054(2) 0.0441(19) -0.0048(17) 0.0148(16) -0.0123(17)
O3 0.040(2) 0.060(3) 0.061(2) 0.000(2) 0.0062(18) 0.007(2)
O4 0.066(3) 0.096(3) 0.043(2) -0.011(3) 0.020(2) 0.010(2)
O5 0.073(3) 0.053(3) 0.096(3) -0.006(2) 0.027(3) 0.026(2)
O6 0.034(2) 0.076(3) 0.077(3) -0.002(2) 0.0172(19) -0.023(2)
O7 0.083(3) 0.058(3) 0.042(2) 0.000(2) 0.007(2) 0.0018(19)
O8 0.087(4) 0.051(3) 0.131(4) -0.003(3) 0.049(3) -0.016(3)
O9 0.068(3) 0.116(4) 0.101(4) 0.026(3) 0.016(3) 0.060(3)
O10 0.055(2) 0.053(2) 0.047(2) 0.003(2) 0.0097(18) -0.0085(18)
O11 0.038(2) 0.049(2) 0.0420(19) 0.0049(17) 0.0147(16) 0.0052(16)
O12 0.041(2) 0.042(2) 0.0461(19) 0.0034(17) 0.0111(16) -0.0064(16)
O13 0.099(4) 0.045(3) 0.088(3) 0.012(3) -0.003(3) -0.008(2)
O14 0.077(3) 0.094(4) 0.066(3) 0.011(3) 0.013(2) -0.040(3)
O15 0.038(2) 0.080(3) 0.068(3) 0.006(2) 0.0165(19) 0.020(2)
O16 0.092(3) 0.060(3) 0.042(2) -0.014(2) 0.012(2) -0.0050(19)
O17 0.063(3) 0.072(3) 0.043(2) 0.005(2) 0.0122(19) -0.008(2)
O18 0.069(3) 0.041(2) 0.085(3) -0.003(2) 0.022(2) -0.019(2)
S1 0.0504(8) 0.0539(9) 0.0485(8) -0.0048(7) 0.0160(7) 0.0122(6)
S2 0.0375(7) 0.0468(8) 0.0446(7) -0.0001(6) 0.0092(6) -0.0056(6)
S3 0.0542(9) 0.0538(10) 0.0823(11) 0.0079(7) 0.0170(8) 0.0174(9)
S4 0.0627(10) 0.0482(9) 0.0585(9) 0.0091(8) 0.0052(8) -0.0169(7)
S5 0.0407(7) 0.0523(8) 0.0345(6) -0.0024(6) 0.0087(5) 0.0025(6)
S6 0.0470(8) 0.0454(8) 0.0444(7) 0.0015(6) 0.0125(6) -0.0108(6)

loop_
_atom_type_symbol
_atom_type_description
_atom_type_scat_dispersion_real
_atom_type_scat_dispersion_imag
_atom_type_scat_source
C C 0.0033 0.0016 'International Tables Vol C Tables 4.2.6.8 and 6.1.1.4'
H H 0.0000 0.0000 'International Tables Vol C Tables 4.2.6.8 and 6.1.1.4'
O O 0.0106 0.0060 'International Tables Vol C Tables 4.2.6.8 and 6.1.1.4'
S S 0.1246 0.1234 'International Tables Vol C Tables 4.2.6.8 and 6.1.1.4'

loop_
_geom_angle_atom_site_label_1
_geom_angle_atom_site_label_2
_geom_angle_atom_site_label_3
_geom_angle
C6 C1 C2 122.3(5)
C6 C1 O1 121.0(5)
C2 C1 O1 116.5(4)
C1 C2 C3 118.4(5)
C1 C2 O2 121.1(4)
C3 C2 O2 120.5(4)
O3 C3 C4 122.5(5)
O3 C3 C2 116.8(4)
C4 C3 C2 120.4(5)
C5 C4 C3 119.4(5)
C5 C4 H4 120.3
C3 C4 H4 120.3
C4 C5 C6 121.4(5)
C4 C5 H5 119.3
C6 C5 H5 119.3
C1 C6 C5 118.1(5)
C1 C6 H6 121.0
C5 C6 H6 121.0
C12 C7 C8 121.9(5)
C12 C7 S1 119.4(4)
C8 C7 S1 118.7(4)
C7 C8 C9 118.3(5)
C7 C8 H8 120.9
C9 C8 H8 120.9
C10 C9 C8 119.5(6)
C10 C9 H9 120.2
C8 C9 H9 120.2
C11 C10 C9 121.5(6)
C11 C10 H10 119.2
C9 C10 H10 119.2
C10 C11 C12 119.7(5)
C10 C11 H11 120.2
C12 C11 H11 120.2
C11 C12 C7 119.1(5)
C11 C12 H12 120.4
C7 C12 H12 120.4
C14 C13 C18 122.0(5)
C14 C13 S2 119.9(4)
C18 C13 S2 118.1(4)
C15 C14 C13 118.9(6)
C15 C14 H14 120.5
C13 C14 H14 120.5
C14 C15 C16 120.2(6)
C14 C15 H15 119.9
C16 C15 H15 119.9
C15 C16 C17 120.8(6)
C15 C16 H16 119.6
C17 C16 H16 119.6
C16 C17 C18 119.8(6)
C16 C17 H17 120.1
C18 C17 H17 120.1
C13 C18 C17 118.3(6)
C13 C18 H18 120.8
C17 C18 H18 120.8
C20 C19 C24 121.7(5)
C20 C19 S3 119.5(4)
C24 C19 S3 118.7(4)
C19 C20 C21 118.9(5)
C19 C20 H20 120.6
C21 C20 H20 120.6
C22 C21 C20 120.3(6)
C22 C21 H21 119.8
C20 C21 H21 119.8
C21 C22 C23 120.6(6)
C21 C22 H22 119.7
C23 C22 H22 119.7
C22 C23 C24 119.9(6)
C22 C23 H23 120.1
C24 C23 H23 120.1
C19 C24 C23 118.6(6)
C19 C24 H24 120.7
C23 C24 H24 120.7
C26 C25 O10 126.3(5)
C26 C25 C30 119.6(5)
O10 C25 C30 114.0(4)
C27 C26 C25 119.9(5)
C27 C26 H26 120.1
C25 C26 H26 120.1
C26 C27 C28 121.8(5)
C26 C27 H27 119.1
C28 C27 H27 119.1
C27 C28 C29 117.6(5)
C27 C28 H28 121.2
C29 C28 H28 121.2
C30 C29 C28 122.2(5)
C30 C29 O12 117.0(4)
C28 C29 O12 120.8(4)
C29 C30 C25 118.9(4)
C29 C30 O11 120.3(4)
C25 C30 O11 120.6(4)
C36 C31 C32 121.7(6)
C36 C31 S4 118.5(4)
C32 C31 S4 119.8(5)
C33 C32 C31 118.3(6)
C33 C32 H32 120.8
C31 C32 H32 120.8
C34 C33 C32 120.7(7)
C34 C33 H33 119.7
C32 C33 H33 119.7
C33 C34 C35 120.2(7)
C33 C34 H34 119.9
C35 C34 H34 119.9
C34 C35 C36 120.3(7)
C34 C35 H35 119.8
C36 C35 H35 119.8
C31 C36 C35 118.8(6)
C31 C36 H36 120.6
C35 C36 H36 120.6
C42 C37 C38 121.8(5)
C42 C37 S5 119.3(4)
C38 C37 S5 118.8(4)
C37 C38 C39 118.2(6)
C37 C38 H38 120.9
C39 C38 H38 120.9
C40 C39 C38 120.8(7)
C40 C39 H39 119.6
C38 C39 H39 119.6
C39 C40 C41 120.2(7)
C39 C40 H40 119.9
C41 C40 H40 119.9
C40 C41 C42 120.1(6)
C40 C41 H41 120.0
C42 C41 H41 120.0
C37 C42 C41 118.9(6)
C37 C42 H42 120.6
C41 C42 H42 120.6
C44 C43 C48 122.0(5)
C44 C43 S6 118.9(4)
C48 C43 S6 119.1(4)
C43 C44 C45 118.4(5)
C43 C44 H44 120.8
C45 C44 H44 120.8
C46 C45 C44 120.6(6)
C46 C45 H45 119.7
C44 C45 H45 119.7
C47 C46 C45 120.0(6)
C47 C46 H46 120.0
C45 C46 H46 120.0
C46 C47 C48 120.6(6)
C46 C47 H47 119.7
C48 C47 H47 119.7
C43 C48 C47 118.3(5)
C43 C48 H48 120.8
C47 C48 H48 120.8
C1 O1 S1 119.1(3)
C2 O2 S2 119.6(3)
C3 O3 S3 122.6(3)
C25 O10 S4 123.8(4)
C30 O11 S5 119.3(3)
C29 O12 S6 119.1(3)
O5 S1 O4 120.2(3)
O5 S1 O1 102.2(3)
O4 S1 O1 108.6(3)
O5 S1 C7 111.6(3)
O4 S1 C7 108.8(3)
O1 S1 C7 104.0(2)
O7 S2 O6 120.8(3)
O7 S2 O2 106.5(2)
O6 S2 O2 107.3(2)
O7 S2 C13 109.8(2)
O6 S2 C13 110.5(3)
O2 S2 C13 99.8(2)
O8 S3 O9 122.3(4)
O8 S3 O3 108.4(3)
O9 S3 O3 102.2(3)
O8 S3 C19 108.8(3)
O9 S3 C19 109.2(3)
O3 S3 C19 104.4(2)
O14 S4 O13 119.2(3)
O14 S4 O10 102.1(3)
O13 S4 O10 109.4(3)
O14 S4 C31 110.9(3)
O13 S4 C31 109.2(3)
O10 S4 C31 104.9(2)
O16 S5 O15 120.0(3)
O16 S5 O11 105.8(2)
O15 S5 O11 107.5(2)
O16 S5 C37 109.6(2)
O15 S5 C37 111.2(3)
O11 S5 C37 100.9(2)
O17 S6 O18 121.2(3)
O17 S6 O12 108.0(2)
O18 S6 O12 102.8(3)
O17 S6 C43 108.5(2)
O18 S6 C43 110.9(3)
O12 S6 C43 103.9(2)

loop_
_geom_bond_atom_site_label_1
_geom_bond_atom_site_label_2
_geom_bond_distance
C1 C6 1.376(6)
C1 C2 1.383(5)
C1 O1 1.408(6)
C2 C3 1.388(6)
C2 O2 1.391(6)
C3 O3 1.384(6)
C3 C4 1.386(6)
C4 C5 1.378(6)
C4 H4 0.9300
C5 C6 1.382(6)
C5 H5 0.9300
C6 H6 0.9300
C7 C12 1.383(6)
C7 C8 1.383(6)
C7 S1 1.746(5)
C8 C9 1.386(6)
C8 H8 0.9300
C9 C10 1.383(6)
C9 H9 0.9300
C10 C11 1.367(6)
C10 H10 0.9300
C11 C12 1.374(6)
C11 H11 0.9300
C12 H12 0.9300
C13 C14 1.377(6)
C13 C18 1.382(6)
C13 S2 1.754(5)
C14 C15 1.373(6)
C14 H14 0.9300
C15 C16 1.374(7)
C15 H15 0.9300
C16 C17 1.381(7)
C16 H16 0.9300
C17 C18 1.388(6)
C17 H17 0.9300
C18 H18 0.9300
C19 C20 1.371(6)
C19 C24 1.381(6)
C19 S3 1.760(6)
C20 C21 1.381(6)
C20 H20 0.9300
C21 C22 1.369(6)
C21 H21 0.9300
C22 C23 1.376(6)
C22 H22 0.9300
C23 C24 1.388(6)
C23 H23 0.9300
C24 H24 0.9300
C25 C26 1.381(6)
C25 O10 1.392(6)
C25 C30 1.393(6)
C26 C27 1.370(6)
C26 H26 0.9300
C27 C28 1.378(6)
C27 H27 0.9300
C28 C29 1.380(6)
C28 H28 0.9300
C29 C30 1.375(5)
C29 O12 1.409(6)
C30 O11 1.394(6)
C31 C36 1.372(6)
C31 C32 1.385(6)
C31 S4 1.757(6)
C32 C33 1.383(7)
C32 H32 0.9300
C33 C34 1.369(7)
C33 H33 0.9300
C34 C35 1.376(7)
C34 H34 0.9300
C35 C36 1.383(6)
C35 H35 0.9300
C36 H36 0.9300
C37 C42 1.373(6)
C37 C38 1.376(6)
C37 S5 1.747(5)
C38 C39 1.377(6)
C38 H38 0.9300
C39 C40 1.370(7)
C39 H39 0.9300
C40 C41 1.373(7)
C40 H40 0.9300
C41 C42 1.378(6)
C41 H41 0.9300
C42 H42 0.9300
C43 C44 1.378(6)
C43 C48 1.380(5)
C43 S6 1.757(5)
C44 C45 1.381(6)
C44 H44 0.9300
C45 C46 1.378(6)
C45 H45 0.9300
C46 C47 1.375(6)
C46 H46 0.9300
C47 C48 1.381(6)
C47 H47 0.9300
C48 H48 0.9300
O1 S1 1.614(4)
O2 S2 1.624(4)
O3 S3 1.618(4)
O4 S1 1.416(5)
O5 S1 1.415(5)
O6 S2 1.424(4)
O7 S2 1.408(4)
O8 S3 1.407(5)
O9 S3 1.409(5)
O10 S4 1.602(4)
O11 S5 1.617(4)
O12 S6 1.618(4)
O13 S4 1.421(5)
O14 S4 1.412(5)
O15 S5 1.422(4)
O16 S5 1.408(4)
O17 S6 1.418(4)
O18 S6 1.420(4)

loop_
_geom_torsion_atom_site_label_1
_geom_torsion_atom_site_label_2
_geom_torsion_atom_site_label_3
_geom_torsion_atom_site_label_4
_geom_torsion
_geom_torsion_publ_flag
C6 C1 C2 C3 0.9(7) ?
O1 C1 C2 C3 -173.5(4) ?
C6 C1 C2 O2 -176.3(5) ?
O1 C1 C2 O2 9.3(7) ?
C1 C2 C3 O3 171.3(4) ?
O2 C2 C3 O3 -11.5(7) ?
C1 C2 C3 C4 -2.5(7) ?
O2 C2 C3 C4 174.7(5) ?
O3 C3 C4 C5 -171.6(5) ?
C2 C3 C4 C5 1.8(8) ?
C3 C4 C5 C6 0.5(9) ?
C2 C1 C6 C5 1.3(8) ?
O1 C1 C6 C5 175.5(5) ?
C4 C5 C6 C1 -2.0(9) ?
C12 C7 C8 C9 2.4(9) ?
S1 C7 C8 C9 -176.7(5) ?
C7 C8 C9 C10 -1.7(10) ?
C8 C9 C10 C11 0.3(11) ?
C9 C10 C11 C12 0.5(10) ?
C10 C11 C12 C7 0.2(9) ?
C8 C7 C12 C11 -1.7(9) ?
S1 C7 C12 C11 177.4(5) ?
C18 C13 C14 C15 -1.9(9) ?
S2 C13 C14 C15 179.3(5) ?
C13 C14 C15 C16 1.1(10) ?
C14 C15 C16 C17 0.5(11) ?
C15 C16 C17 C18 -1.3(11) ?
C14 C13 C18 C17 1.1(9) ?
S2 C13 C18 C17 179.9(5) ?
C16 C17 C18 C13 0.5(10) ?
C24 C19 C20 C21 -1.7(9) ?
S3 C19 C20 C21 174.3(5) ?
C19 C20 C21 C22 0.1(10) ?
C20 C21 C22 C23 2.3(11) ?
C21 C22 C23 C24 -3.2(11) ?
C20 C19 C24 C23 0.8(9) ?
S3 C19 C24 C23 -175.2(5) ?
C22 C23 C24 C19 1.6(10) ?
O10 C25 C26 C27 -177.9(5) ?
C30 C25 C26 C27 -1.7(8) ?
C25 C26 C27 C28 0.3(9) ?
C26 C27 C28 C29 0.7(9) ?
C27 C28 C29 C30 -0.4(8) ?
C27 C28 C29 O12 -176.7(5) ?
C28 C29 C30 C25 -0.9(8) ?
O12 C29 C30 C25 175.6(4) ?
C28 C29 C30 O11 175.0(5) ?
O12 C29 C30 O11 -8.6(7) ?
C26 C25 C30 C29 1.9(8) ?
O10 C25 C30 C29 178.6(4) ?
C26 C25 C30 O11 -173.9(5) ?
O10 C25 C30 O11 2.8(7) ?
C36 C31 C32 C33 -1.7(10) ?
S4 C31 C32 C33 178.4(5) ?
C31 C32 C33 C34 1.6(11) ?
C32 C33 C34 C35 -0.8(12) ?
C33 C34 C35 C36 0.2(12) ?
C32 C31 C36 C35 1.1(9) ?
S4 C31 C36 C35 -179.0(5) ?
C34 C35 C36 C31 -0.3(10) ?
C42 C37 C38 C39 -0.5(9) ?
S5 C37 C38 C39 -178.3(5) ?
C37 C38 C39 C40 0.2(10) ?
C38 C39 C40 C41 0.2(11) ?
C39 C40 C41 C42 -0.3(11) ?
C38 C37 C42 C41 0.5(9) ?
S5 C37 C42 C41 178.2(4) ?
C40 C41 C42 C37 -0.1(10) ?
C48 C43 C44 C45 -1.5(8) ?
S6 C43 C44 C45 178.4(4) ?
C43 C44 C45 C46 0.8(9) ?
C44 C45 C46 C47 0.0(10) ?
C45 C46 C47 C48 -0.1(10) ?
C44 C43 C48 C47 1.4(8) ?
S6 C43 C48 C47 -178.6(4) ?
C46 C47 C48 C43 -0.6(9) ?
C6 C1 O1 S1 72.6(6) ?
C2 C1 O1 S1 -112.9(4) ?
C1 C2 O2 S2 -94.5(5) ?
C3 C2 O2 S2 88.4(5) ?
C4 C3 O3 S3 -69.2(6) ?
C2 C3 O3 S3 117.2(5) ?
C26 C25 O10 S4 -34.3(7) ?
C30 C25 O10 S4 149.2(4) ?
C29 C30 O11 S5 95.6(5) ?
C25 C30 O11 S5 -88.7(5) ?
C30 C29 O12 S6 108.1(5) ?
C28 C29 O12 S6 -75.4(6) ?
C1 O1 S1 O5 -179.1(4) ?
C1 O1 S1 O4 -51.1(4) ?
C1 O1 S1 C7 64.7(4) y
C12 C7 S1 O5 -24.6(6) ?
C8 C7 S1 O5 154.5(5) ?
C12 C7 S1 O4 -159.6(5) ?
C8 C7 S1 O4 19.5(5) ?
C12 C7 S1 O1 84.8(5) ?
C8 C7 S1 O1 -96.1(5) ?
C2 O2 S2 O7 -118.0(4) ?
C2 O2 S2 O6 12.6(4) ?
C2 O2 S2 C13 127.8(4) y
C14 C13 S2 O7 155.9(5) ?
C18 C13 S2 O7 -22.9(5) ?
C14 C13 S2 O6 20.3(5) ?
C18 C13 S2 O6 -158.6(4) ?
C14 C13 S2 O2 -92.5(5) ?
C18 C13 S2 O2 88.7(5) ?
C3 O3 S3 O8 39.6(5) ?
C3 O3 S3 O9 169.9(4) ?
C3 O3 S3 C19 -76.3(4) y
C20 C19 S3 O8 1.4(6) ?
C24 C19 S3 O8 177.5(5) ?
C20 C19 S3 O9 -134.4(5) ?
C24 C19 S3 O9 41.8(6) ?
C20 C19 S3 O3 117.0(5) ?
C24 C19 S3 O3 -66.9(5) ?
C25 O10 S4 O14 -173.2(4) ?
C25 O10 S4 O13 59.5(5) ?
C25 O10 S4 C31 -57.5(4) y
C36 C31 S4 O14 41.5(6) ?
C32 C31 S4 O14 -138.6(5) ?
C36 C31 S4 O13 174.8(5) ?
C32 C31 S4 O13 -5.3(6) ?
C36 C31 S4 O10 -68.0(5) ?
C32 C31 S4 O10 111.9(5) ?
C30 O11 S5 O16 117.8(4) ?
C30 O11 S5 O15 -11.5(4) ?
C30 O11 S5 C37 -128.0(4) y
C42 C37 S5 O16 -156.9(4) ?
C38 C37 S5 O16 20.9(5) ?
C42 C37 S5 O15 -21.9(5) ?
C38 C37 S5 O15 155.9(4) ?
C42 C37 S5 O11 91.9(4) ?
C38 C37 S5 O11 -90.3(4) ?
C29 O12 S6 O17 48.9(4) ?
C29 O12 S6 O18 178.0(3) ?
C29 O12 S6 C43 -66.3(4) y
C44 C43 S6 O17 -27.3(5) ?
C48 C43 S6 O17 152.7(4) ?
C44 C43 S6 O18 -162.8(4) ?
C48 C43 S6 O18 17.2(5) ?
C44 C43 S6 O12 87.4(4) ?
C48 C43 S6 O12 -92.6(4) ?

loop_
_cod_related_entry_id
_cod_related_entry_database
_cod_related_entry_code
1 ChemSpider 13316068
